data_4038463
loop_
_publ_author_name
'Kamble, Siddharth B.'
'Maliekal, Parimal J.'
'Dharpure, Pankaj D.'
'Badani, Purav M.'
'Karnik, Anil V.'

_publ_section_title
;
 Synthesis of Concave and Vaulted 2<i>H</i>-Pyran-Fused BINOLs and
 Corresponding [5] and [7]-Oxa-helicenoids: Regioselective
 Cascade-Concerted Route and DFT Studies.
;
_journal_name_full 'The Journal of organic chemistry'
_journal_paper_doi 10.1021/acs.joc.0c00363
_journal_year 2020
_chemical_formula_sum 'C27 H18 N O4'
_chemical_formula_weight 420.42
_space_group_crystal_system orthorhombic
_space_group_IT_number 19
_space_group_name_Hall 'P 2ac 2ab'
_space_group_name_H-M_alt 'P 21 21 21'
_atom_sites_solution_hydrogens geom
_audit_creation_method SHELXL-2014/7
_cell_angle_alpha 90
_cell_angle_beta 90
_cell_angle_gamma 90
_cell_formula_units_Z 4
_cell_length_a 7.490(2)
_cell_length_b 13.833(4)
_cell_length_c 18.496(5)
_cell_measurement_reflns_used 3043
_cell_measurement_temperature 273(2)
_cell_measurement_theta_max 24.27
_cell_measurement_theta_min 2.20
_cell_volume 1916.4(9)
_computing_structure_refinement 'SHELXL-2014/7 (Sheldrick, 2014)'
_diffrn_ambient_temperature 273(2)
_diffrn_measured_fraction_theta_full 0.999
_diffrn_measured_fraction_theta_max 0.997
_diffrn_measurement_device_type 'Bruker APEX-II CCD'
_diffrn_radiation_type MoK\a
_diffrn_radiation_wavelength 0.71073
_diffrn_reflns_av_R_equivalents 0.0756
_diffrn_reflns_av_unetI/netI 0.0763
_diffrn_reflns_Laue_measured_fraction_full 0.999
_diffrn_reflns_Laue_measured_fraction_max 0.997
_diffrn_reflns_limit_h_max 9
_diffrn_reflns_limit_h_min -9
_diffrn_reflns_limit_k_max 18
_diffrn_reflns_limit_k_min -18
_diffrn_reflns_limit_l_max 24
_diffrn_reflns_limit_l_min -24
_diffrn_reflns_number 21698
_diffrn_reflns_point_group_measured_fraction_full 1.000
_diffrn_reflns_point_group_measured_fraction_max 0.996
_diffrn_reflns_theta_full 25.242
_diffrn_reflns_theta_max 28.266
_diffrn_reflns_theta_min 1.838
_exptl_absorpt_coefficient_mu 0.098
_exptl_crystal_density_diffrn 1.457
_exptl_crystal_description 'Rod Shape'
_exptl_crystal_F_000 876
_refine_diff_density_max 0.226
_refine_diff_density_min -0.226
_refine_diff_density_rms 0.055
_refine_ls_abs_structure_details
;
 Flack x determined using 1249 quotients [(I+)-(I-)]/[(I+)+(I-)]
 (Parsons, Flack and Wagner, Acta Cryst. B69 (2013) 249-259).
;
_refine_ls_abs_structure_Flack -0.8(9)
_refine_ls_extinction_coef 0.0095(16)
_refine_ls_extinction_expression Fc^*^=kFc[1+0.001xFc^2^\l^3^/sin(2\q)]^-1/4^
_refine_ls_extinction_method 'SHELXL-2014/7 (Sheldrick 2014'
_refine_ls_goodness_of_fit_ref 1.018
_refine_ls_hydrogen_treatment constr
_refine_ls_matrix_type full
_refine_ls_number_parameters 281
_refine_ls_number_reflns 4728
_refine_ls_number_restraints 0
_refine_ls_restrained_S_all 1.018
_refine_ls_R_factor_all 0.0752
_refine_ls_R_factor_gt 0.0480
_refine_ls_shift/su_max 0.000
_refine_ls_shift/su_mean 0.000
_refine_ls_structure_factor_coef Fsqd
_refine_ls_weighting_details 'w=1/[\s^2^(Fo^2^)+(0.0496P)^2^+0.1127P] where P=(Fo^2^+2Fc^2^)/3'
_refine_ls_weighting_scheme calc
_refine_ls_wR_factor_gt 0.1031
_refine_ls_wR_factor_ref 0.1174
_reflns_Friedel_coverage 0.752
_reflns_Friedel_fraction_full 1.000
_reflns_Friedel_fraction_max 0.995
_reflns_number_gt 3607
_reflns_number_total 4728
_reflns_threshold_expression 'I > 2\s(I)'
_cod_data_source_file jo0c00363_si_003.cif
_cod_data_source_block TRY_a
_cod_database_code 4038463
_shelx_shelxl_version_number 2014/7
_shelx_space_group_comment
;
The symmetry employed for this shelxl refinement is uniquely defined
by the following loop, which should always be used as a source of
symmetry information in preference to the above space-group names.
They are only intended as comments.
;

loop_
_space_group_symop_operation_xyz
'x, y, z'
'-x+1/2, -y, z+1/2'
'-x, y+1/2, -z+1/2'
'x+1/2, -y+1/2, -z'

loop_
_atom_site_label
_atom_site_type_symbol
_atom_site_fract_x
_atom_site_fract_y
_atom_site_fract_z
_atom_site_U_iso_or_equiv
_atom_site_adp_type
_atom_site_occupancy
_atom_site_site_symmetry_order
_atom_site_calc_flag
_atom_site_refinement_flags_posn
_atom_site_refinement_flags_adp
_atom_site_refinement_flags_occupancy
_atom_site_disorder_assembly
_atom_site_disorder_group
O3 O 0.1675(3) 0.15002(14) 0.46241(10) 0.0231(5) Uani 1 1 d . . . . .
O1 O 0.4674(3) 0.32531(14) 0.11014(11) 0.0288(5) Uani 1 1 d . . . . .
O4 O 0.2489(3) 0.53577(14) 0.43628(11) 0.0259(5) Uani 1 1 d . . . . .
O2 O 0.1718(3) 0.26710(15) 0.09639(11) 0.0324(6) Uani 1 1 d . . . . .
C5 C 0.2827(4) 0.1536(2) 0.40496(15) 0.0181(6) Uani 1 1 d . . . . .
C23 C 0.2432(4) 0.44229(19) 0.32655(15) 0.0183(6) Uani 1 1 d . . . . .
C24 C 0.4357(4) 0.42485(19) 0.33750(15) 0.0182(6) Uani 1 1 d . . . . .
H24 H 0.5047 0.4003 0.2999 0.022 Uiso 1 1 calc R U . . .
C9 C 0.3719(4) 0.21256(19) 0.28697(14) 0.0171(6) Uani 1 1 d . . . . .
C4 C 0.2390(4) 0.20466(19) 0.34266(15) 0.0172(6) Uani 1 1 d . . . . .
C25 C 0.5102(4) 0.4441(2) 0.40067(15) 0.0213(6) Uani 1 1 d . . . . .
H25 H 0.6329 0.4381 0.4070 0.026 Uiso 1 1 calc R U . . .
C10 C 0.3556(4) 0.2741(2) 0.22453(14) 0.0185(6) Uani 1 1 d . . . . .
C22 C 0.1613(4) 0.5026(2) 0.37584(15) 0.0215(6) Uani 1 1 d . . . . .
C3 C 0.0514(4) 0.2339(2) 0.33686(15) 0.0212(6) Uani 1 1 d . . . . .
H3 H 0.0007 0.2447 0.2917 0.025 Uiso 1 1 calc R U . . .
C18 C 0.2048(4) 0.3428(2) 0.21181(15) 0.0197(6) Uani 1 1 d . . . . .
C8 C 0.5329(4) 0.1571(2) 0.29423(15) 0.0188(6) Uani 1 1 d . . . . .
C19 C 0.1452(4) 0.4146(2) 0.26301(15) 0.0194(6) Uani 1 1 d . . . . .
C7 C 0.5592(4) 0.0978(2) 0.35604(15) 0.0211(6) Uani 1 1 d . . . . .
H7 H 0.6603 0.0590 0.3590 0.025 Uiso 1 1 calc R U . . .
C27 C 0.6638(4) 0.1585(2) 0.23951(16) 0.0225(6) Uani 1 1 d . . . . .
H27 H 0.7683 0.1231 0.2455 0.027 Uiso 1 1 calc R U . . .
C6 C 0.4383(4) 0.0971(2) 0.41091(15) 0.0204(6) Uani 1 1 d . . . . .
H6 H 0.4583 0.0598 0.4519 0.025 Uiso 1 1 calc R U . . .
C11 C 0.4854(4) 0.2678(2) 0.17171(15) 0.0214(6) Uani 1 1 d . . . . .
C17 C -0.0238(4) 0.4601(2) 0.24981(17) 0.0240(7) Uani 1 1 d . . . . .
C16 C -0.1170(4) 0.4422(2) 0.18461(18) 0.0286(8) Uani 1 1 d . . . . .
H16 H -0.2277 0.4709 0.1770 0.034 Uiso 1 1 calc R U . . .
C20 C -0.0961(4) 0.5242(2) 0.30148(17) 0.0280(7) Uani 1 1 d . . . . .
H20 H -0.2058 0.5533 0.2925 0.034 Uiso 1 1 calc R U . . .
C14 C 0.1140(4) 0.3345(2) 0.14710(16) 0.0257(7) Uani 1 1 d . . . . .
C1 C 0.0518(4) 0.2337(2) 0.46602(15) 0.0249(7) Uani 1 1 d . . . . .
H1A H 0.1223 0.2912 0.4756 0.030 Uiso 1 1 calc R U . . .
H1B H -0.0332 0.2259 0.5052 0.030 Uiso 1 1 calc R U . . .
C12 C 0.6393(4) 0.2115(2) 0.17754(16) 0.0253(7) Uani 1 1 d . . . . .
H12 H 0.7230 0.2099 0.1404 0.030 Uiso 1 1 calc R U . . .
C2 C -0.0456(4) 0.2450(2) 0.39604(17) 0.0245(7) Uani 1 1 d . . . . .
H2 H -0.1670 0.2590 0.3942 0.029 Uiso 1 1 calc R U . . .
C26 C 0.3930(4) 0.4758(2) 0.46198(16) 0.0251(7) Uani 1 1 d . . . . .
H26A H 0.3443 0.4194 0.4861 0.030 Uiso 1 1 calc R U . . .
H26B H 0.4636 0.5116 0.4968 0.030 Uiso 1 1 calc R U . . .
C15 C -0.0459(5) 0.3832(2) 0.13264(17) 0.0299(8) Uani 1 1 d . . . . .
H15 H -0.1030 0.3757 0.0883 0.036 Uiso 1 1 calc R U . . .
C21 C -0.0080(4) 0.5444(2) 0.36454(17) 0.0265(7) Uani 1 1 d . . . . .
H21 H -0.0587 0.5848 0.3991 0.032 Uiso 1 1 calc R U . . .
C13 C 0.3367(5) 0.2908(2) 0.06193(17) 0.0364(9) Uani 1 1 d . . . . .
H13A H 0.3824 0.2337 0.0377 0.044 Uiso 1 1 calc R U . . .
H13B H 0.3147 0.3396 0.0254 0.044 Uiso 1 1 calc R U . . .

loop_
_atom_site_aniso_label
_atom_site_aniso_U_11
_atom_site_aniso_U_22
_atom_site_aniso_U_33
_atom_site_aniso_U_23
_atom_site_aniso_U_13
_atom_site_aniso_U_12
O3 0.0273(11) 0.0212(11) 0.0209(10) 0.0018(9) 0.0048(9) 0.0004(9)
O1 0.0463(14) 0.0197(11) 0.0203(10) 0.0038(9) 0.0058(10) -0.0052(10)
O4 0.0338(13) 0.0203(11) 0.0236(11) -0.0030(9) 0.0010(10) 0.0053(10)
O2 0.0516(15) 0.0244(12) 0.0211(11) 0.0007(10) -0.0070(11) -0.0123(11)
C5 0.0217(14) 0.0147(13) 0.0181(14) -0.0011(11) 0.0002(12) -0.0048(12)
C23 0.0206(14) 0.0121(13) 0.0222(14) 0.0052(12) -0.0002(13) -0.0007(12)
C24 0.0185(14) 0.0138(13) 0.0223(15) 0.0000(11) 0.0005(12) 0.0017(11)
C9 0.0196(14) 0.0124(13) 0.0191(13) -0.0021(11) -0.0019(12) -0.0027(11)
C4 0.0200(14) 0.0106(12) 0.0209(13) -0.0015(11) -0.0016(12) -0.0015(11)
C25 0.0194(14) 0.0189(14) 0.0255(15) 0.0010(13) -0.0009(13) -0.0012(12)
C10 0.0245(15) 0.0112(13) 0.0200(14) -0.0019(11) -0.0012(13) -0.0032(12)
C22 0.0254(15) 0.0158(14) 0.0235(15) 0.0026(12) 0.0017(13) -0.0001(12)
C3 0.0213(14) 0.0163(14) 0.0261(15) 0.0042(12) -0.0027(13) -0.0038(12)
C18 0.0231(14) 0.0156(14) 0.0204(14) 0.0053(12) -0.0010(12) -0.0061(12)
C8 0.0181(14) 0.0140(13) 0.0242(14) -0.0042(12) 0.0009(12) -0.0033(12)
C19 0.0201(14) 0.0155(14) 0.0228(14) 0.0052(12) -0.0007(13) -0.0040(12)
C7 0.0220(14) 0.0148(13) 0.0264(15) -0.0017(12) -0.0041(13) 0.0023(12)
C27 0.0220(15) 0.0151(14) 0.0304(16) -0.0049(13) 0.0037(14) -0.0001(13)
C6 0.0239(15) 0.0179(14) 0.0196(14) 0.0004(12) -0.0036(13) -0.0017(13)
C11 0.0308(16) 0.0130(13) 0.0203(14) 0.0008(12) 0.0029(13) -0.0053(13)
C17 0.0192(15) 0.0204(15) 0.0324(16) 0.0112(13) -0.0044(13) -0.0040(12)
C16 0.0212(15) 0.0263(17) 0.0383(18) 0.0172(15) -0.0090(15) -0.0046(14)
C20 0.0182(15) 0.0255(16) 0.0404(19) 0.0120(15) 0.0023(14) 0.0044(14)
C14 0.0344(17) 0.0191(15) 0.0236(15) 0.0044(13) -0.0047(14) -0.0101(14)
C1 0.0262(15) 0.0191(15) 0.0294(16) -0.0043(13) 0.0088(14) 0.0000(13)
C12 0.0306(17) 0.0190(15) 0.0262(15) -0.0046(13) 0.0095(14) -0.0043(13)
C2 0.0183(14) 0.0180(15) 0.0372(17) 0.0022(13) 0.0013(14) 0.0008(12)
C26 0.0302(16) 0.0233(16) 0.0218(15) -0.0025(13) -0.0041(14) 0.0023(14)
C15 0.0350(18) 0.0278(17) 0.0269(16) 0.0124(14) -0.0142(16) -0.0126(15)
C21 0.0255(16) 0.0217(15) 0.0324(17) 0.0051(13) 0.0102(15) 0.0051(13)
C13 0.057(2) 0.0308(19) 0.0217(15) -0.0006(14) 0.0002(17) -0.0029(18)

loop_
_atom_type_symbol
_atom_type_description
_atom_type_scat_dispersion_real
_atom_type_scat_dispersion_imag
_atom_type_scat_source
C C 0.0033 0.0016 'International Tables Vol C Tables 4.2.6.8 and 6.1.1.4'
H H 0.0000 0.0000 'International Tables Vol C Tables 4.2.6.8 and 6.1.1.4'
N N 0.0061 0.0033 'International Tables Vol C Tables 4.2.6.8 and 6.1.1.4'
O O 0.0106 0.0060 'International Tables Vol C Tables 4.2.6.8 and 6.1.1.4'

loop_
_geom_angle_atom_site_label_1
_geom_angle_atom_site_label_2
_geom_angle_atom_site_label_3
_geom_angle
_geom_angle_site_symmetry_1
_geom_angle_site_symmetry_3
_geom_angle_publ_flag
C5 O3 C1 112.6(2) . . ?
C11 O1 C13 113.0(2) . . ?
C22 O4 C26 115.7(2) . . ?
C14 O2 C13 114.6(2) . . ?
O3 C5 C4 120.9(3) . . ?
O3 C5 C6 116.2(2) . . ?
C4 C5 C6 122.8(3) . . ?
C22 C23 C19 118.3(3) . . ?
C22 C23 C24 116.3(3) . . ?
C19 C23 C24 124.6(3) . . ?
C25 C24 C23 120.0(3) . . ?
C25 C24 H24 120.0 . . ?
C23 C24 H24 120.0 . . ?
C8 C9 C4 118.3(2) . . ?
C8 C9 C10 117.5(2) . . ?
C4 C9 C10 124.2(3) . . ?
C5 C4 C9 118.0(2) . . ?
C5 C4 C3 115.2(3) . . ?
C9 C4 C3 126.2(2) . . ?
C24 C25 C26 118.7(3) . . ?
C24 C25 H25 120.6 . . ?
C26 C25 H25 120.6 . . ?
C11 C10 C9 118.1(3) . . ?
C11 C10 C18 117.4(2) . . ?
C9 C10 C18 124.5(2) . . ?
O4 C22 C23 121.8(3) . . ?
O4 C22 C21 114.4(3) . . ?
C23 C22 C21 123.4(3) . . ?
C2 C3 C4 119.9(3) . . ?
C2 C3 H3 120.1 . . ?
C4 C3 H3 120.1 . . ?
C14 C18 C19 118.3(3) . . ?
C14 C18 C10 117.1(3) . . ?
C19 C18 C10 124.6(2) . . ?
C27 C8 C7 119.3(3) . . ?
C27 C8 C9 120.6(3) . . ?
C7 C8 C9 120.0(2) . . ?
C17 C19 C23 118.2(3) . . ?
C17 C19 C18 117.6(3) . . ?
C23 C19 C18 124.2(3) . . ?
C6 C7 C8 120.8(3) . . ?
C6 C7 H7 119.6 . . ?
C8 C7 H7 119.6 . . ?
C12 C27 C8 120.9(3) . . ?
C12 C27 H27 119.5 . . ?
C8 C27 H27 119.5 . . ?
C7 C6 C5 119.3(3) . . ?
C7 C6 H6 120.4 . . ?
C5 C6 H6 120.4 . . ?
C10 C11 C12 124.2(3) . . ?
C10 C11 O1 118.2(3) . . ?
C12 C11 O1 117.5(3) . . ?
C20 C17 C16 119.8(3) . . ?
C20 C17 C19 119.9(3) . . ?
C16 C17 C19 120.3(3) . . ?
C15 C16 C17 120.7(3) . . ?
C15 C16 H16 119.6 . . ?
C17 C16 H16 119.6 . . ?
C21 C20 C17 121.3(3) . . ?
C21 C20 H20 119.3 . . ?
C17 C20 H20 119.3 . . ?
C18 C14 O2 119.1(3) . . ?
C18 C14 C15 123.1(3) . . ?
O2 C14 C15 117.4(3) . . ?
O3 C1 C2 109.6(2) . . ?
O3 C1 H1A 109.7 . . ?
C2 C1 H1A 109.7 . . ?
O3 C1 H1B 109.7 . . ?
C2 C1 H1B 109.7 . . ?
H1A C1 H1B 108.2 . . ?
C27 C12 C11 118.2(3) . . ?
C27 C12 H12 120.9 . . ?
C11 C12 H12 120.9 . . ?
C3 C2 C1 115.9(3) . . ?
C3 C2 H2 122.1 . . ?
C1 C2 H2 122.1 . . ?
O4 C26 C25 110.9(2) . . ?
O4 C26 H26A 109.5 . . ?
C25 C26 H26A 109.5 . . ?
O4 C26 H26B 109.5 . . ?
C25 C26 H26B 109.5 . . ?
H26A C26 H26B 108.0 . . ?
C16 C15 C14 119.1(3) . . ?
C16 C15 H15 120.5 . . ?
C14 C15 H15 120.5 . . ?
C20 C21 C22 118.4(3) . . ?
C20 C21 H21 120.8 . . ?
C22 C21 H21 120.8 . . ?
O1 C13 O2 113.3(2) . . ?
O1 C13 H13A 108.9 . . ?
O2 C13 H13A 108.9 . . ?
O1 C13 H13B 108.9 . . ?
O2 C13 H13B 108.9 . . ?
H13A C13 H13B 107.7 . . ?

loop_
_geom_bond_atom_site_label_1
_geom_bond_atom_site_label_2
_geom_bond_distance
_geom_bond_site_symmetry_2
_geom_bond_publ_flag
O3 C5 1.370(3) . ?
O3 C1 1.448(3) . ?
O1 C11 1.396(3) . ?
O1 C13 1.407(4) . ?
O4 C22 1.375(3) . ?
O4 C26 1.442(4) . ?
O2 C14 1.391(4) . ?
O2 C13 1.428(4) . ?
C5 C4 1.391(4) . ?
C5 C6 1.408(4) . ?
C23 C22 1.379(4) . ?
C23 C19 1.437(4) . ?
C23 C24 1.476(4) . ?
C24 C25 1.322(4) . ?
C24 H24 0.9300 . ?
C9 C8 1.436(4) . ?
C9 C4 1.437(4) . ?
C9 C10 1.440(4) . ?
C4 C3 1.466(4) . ?
C25 C26 1.500(4) . ?
C25 H25 0.9300 . ?
C10 C11 1.381(4) . ?
C10 C18 1.495(4) . ?
C22 C21 1.410(4) . ?
C3 C2 1.323(4) . ?
C3 H3 0.9300 . ?
C18 C14 1.382(4) . ?
C18 C19 1.443(4) . ?
C8 C27 1.409(4) . ?
C8 C7 1.421(4) . ?
C19 C17 1.434(4) . ?
C7 C6 1.360(4) . ?
C7 H7 0.9300 . ?
C27 C12 1.373(4) . ?
C27 H27 0.9300 . ?
C6 H6 0.9300 . ?
C11 C12 1.395(4) . ?
C17 C20 1.412(4) . ?
C17 C16 1.415(4) . ?
C16 C15 1.369(5) . ?
C16 H16 0.9300 . ?
C20 C21 1.369(4) . ?
C20 H20 0.9300 . ?
C14 C15 1.400(5) . ?
C1 C2 1.494(4) . ?
C1 H1A 0.9700 . ?
C1 H1B 0.9700 . ?
C12 H12 0.9300 . ?
C2 H2 0.9300 . ?
C26 H26A 0.9700 . ?
C26 H26B 0.9700 . ?
C15 H15 0.9300 . ?
C21 H21 0.9300 . ?
C13 H13A 0.9700 . ?
C13 H13B 0.9700 . ?
